data_4350746
loop_
_publ_author_name
'Akine, Shigehisa'
'Miyashita, Masato'
'Piao, Shunjin'
'Nabeshima, Tatsuya'

_publ_section_title
;
 Perfect encapsulation of a guanidinium ion in a helical trinickel(ii)
 metallocryptand for efficient regulation of the helix inversion rate
;
_journal_issue 1
_journal_name_full 'Inorg. Chem. Front.'
_journal_page_first 53
_journal_paper_doi 10.1039/C3QI00067B
_journal_volume 1
_journal_year 2014
_chemical_formula_moiety C124H180N6O26S11
_chemical_formula_sum 'C124 H180 N6 O26 S11'
_chemical_formula_weight 2523.40
_chemical_name_common C102H108N6O12(Me2SO)11(H2O)3
_space_group_IT_number 148
_space_group_name_Hall '-R 3'
_space_group_name_H-M_alt 'R -3 :H'
_symmetry_cell_setting trigonal
_symmetry_space_group_name_H-M 'R -3 :H'
_atom_sites_solution_hydrogens geom
_atom_sites_solution_primary direct
_atom_sites_solution_secondary difmap
_audit_creation_method SHELXL-97
_cell_angle_alpha 90.00
_cell_angle_beta 90.00
_cell_angle_gamma 120.00
_cell_formula_units_Z 6
_cell_length_a 24.1319(10)
_cell_length_b 24.1319(10)
_cell_length_c 43.5952(18)
_cell_measurement_reflns_used 39568
_cell_measurement_temperature 120
_cell_measurement_theta_max 25.00
_cell_measurement_theta_min 2.16
_cell_volume 21986.3(16)
_computing_cell_refinement 'APEX2 (Bruker AXS, 2009)'
_computing_data_collection 'APEX2 (Bruker AXS, 2009)'
_computing_data_reduction 'APEX2 (Bruker AXS, 2009)'
_computing_molecular_graphics ORTEP-3
_computing_publication_material ORTEP-3
_computing_structure_refinement 'SHELXL-97 (Sheldrick, 1997)'
_computing_structure_solution 'SHELXS-97 (Sheldrick, 1997)'
_diffrn_ambient_temperature 120
_diffrn_detector_area_resol_mean 8.333
_diffrn_measured_fraction_theta_full 0.996
_diffrn_measured_fraction_theta_max 0.996
_diffrn_measurement_device_type 'Bruker APEXII CCD area detector'
_diffrn_measurement_method 'phi and omega scans'
_diffrn_radiation_monochromator 'multilayer confocal mirror'
_diffrn_radiation_source 'fine-focus rotating anode'
_diffrn_radiation_type MoK\a
_diffrn_radiation_wavelength 0.71073
_diffrn_reflns_av_R_equivalents 0.0358
_diffrn_reflns_av_sigmaI/netI 0.0333
_diffrn_reflns_limit_h_max 28
_diffrn_reflns_limit_h_min -28
_diffrn_reflns_limit_k_max 28
_diffrn_reflns_limit_k_min -28
_diffrn_reflns_limit_l_max 36
_diffrn_reflns_limit_l_min -51
_diffrn_reflns_number 39568
_diffrn_reflns_theta_full 25.00
_diffrn_reflns_theta_max 25.00
_diffrn_reflns_theta_min 2.16
_diffrn_standards_decay_% 0
_diffrn_standards_interval_count 0
_diffrn_standards_interval_time 0
_diffrn_standards_number 0
_exptl_absorpt_coefficient_mu 0.228
_exptl_absorpt_correction_T_max 0.9865
_exptl_absorpt_correction_T_min 0.9143
_exptl_absorpt_correction_type empirical
_exptl_absorpt_process_details 'SADABS (Sheldrick, 1996)'
_exptl_crystal_colour yellow
_exptl_crystal_density_diffrn 1.143
_exptl_crystal_density_method 'not measured'
_exptl_crystal_description prismatic
_exptl_crystal_F_000 8100
_exptl_crystal_size_max 0.40
_exptl_crystal_size_mid 0.23
_exptl_crystal_size_min 0.06
_refine_diff_density_max 0.532
_refine_diff_density_min -0.448
_refine_diff_density_rms 0.061
_refine_ls_extinction_method none
_refine_ls_goodness_of_fit_ref 1.025
_refine_ls_hydrogen_treatment mixed
_refine_ls_matrix_type full
_refine_ls_number_parameters 999
_refine_ls_number_reflns 8570
_refine_ls_number_restraints 1210
_refine_ls_restrained_S_all 1.099
_refine_ls_R_factor_all 0.1155
_refine_ls_R_factor_gt 0.0962
_refine_ls_shift/su_max 0.000
_refine_ls_shift/su_mean 0.000
_refine_ls_structure_factor_coef Fsqd
_refine_ls_weighting_details 'calc w=1/[\s^2^(Fo^2^)+(0.0534P)^2^+145.2930P] where P=(Fo^2^+2Fc^2^)/3'
_refine_ls_weighting_scheme calc
_refine_ls_wR_factor_gt 0.2112
_refine_ls_wR_factor_ref 0.2262
_reflns_number_gt 6674
_reflns_number_total 8570
_reflns_threshold_expression >2sigma(I)
_cod_data_source_file c3qi00067b.txt
_cod_data_source_block H6L
_cod_original_sg_symbol_H-M R-3
_cod_database_code 4350746

loop_
_symmetry_equiv_pos_as_xyz
'x, y, z'
'-y, x-y, z'
'-x+y, -x, z'
'x+2/3, y+1/3, z+1/3'
'-y+2/3, x-y+1/3, z+1/3'
'-x+y+2/3, -x+1/3, z+1/3'
'x+1/3, y+2/3, z+2/3'
'-y+1/3, x-y+2/3, z+2/3'
'-x+y+1/3, -x+2/3, z+2/3'
'-x, -y, -z'
'y, -x+y, -z'
'x-y, x, -z'
'-x+2/3, -y+1/3, -z+1/3'
'y+2/3, -x+y+1/3, -z+1/3'
'x-y+2/3, x+1/3, -z+1/3'
'-x+1/3, -y+2/3, -z+2/3'
'y+1/3, -x+y+2/3, -z+2/3'
'x-y+1/3, x+2/3, -z+2/3'

loop_
_atom_site_label
_atom_site_type_symbol
_atom_site_fract_x
_atom_site_fract_y
_atom_site_fract_z
_atom_site_U_iso_or_equiv
_atom_site_adp_type
_atom_site_occupancy
_atom_site_symmetry_multiplicity
_atom_site_calc_flag
_atom_site_refinement_flags
_atom_site_disorder_assembly
_atom_site_disorder_group
C1 C 0.39963(19) 0.69206(19) 0.36891(9) 0.0550(10) Uani 1 1 d . . .
C2 C 0.35827(19) 0.62600(19) 0.36902(9) 0.0548(10) Uani 1 1 d . . .
H1 H 0.3755 0.5982 0.3692 0.066 Uiso 1 1 calc R . .
C3 C 0.35317(16) 0.62093(16) 0.21145(7) 0.0396(8) Uani 1 1 d . . .
C4 C 0.39802(16) 0.68608(16) 0.21149(7) 0.0407(8) Uani 1 1 d . . .
H2 H 0.4423 0.6994 0.2115 0.049 Uiso 1 1 calc R . .
C5 C 0.47070(19) 0.71956(19) 0.36950(9) 0.0556(10) Uani 1 1 d . . .
C6 C 0.50150(19) 0.69332(19) 0.35245(9) 0.0538(9) Uani 1 1 d . . .
C7 C 0.56769(19) 0.7199(2) 0.35462(9) 0.0560(10) Uani 1 1 d . . .
C8 C 0.6040(2) 0.7750(2) 0.37269(9) 0.0591(10) Uani 1 1 d . . .
H3 H 0.6491 0.7931 0.3737 0.071 Uiso 1 1 calc R . .
C9 C 0.5755(2) 0.8034(2) 0.38890(10) 0.0590(10) Uani 1 1 d . . .
C10 C 0.5084(2) 0.7738(2) 0.38720(9) 0.0579(10) Uani 1 1 d . . .
H4 H 0.4877 0.7917 0.3987 0.069 Uiso 1 1 calc R . .
O1 O 0.46626(13) 0.64262(14) 0.33402(7) 0.0602(7) Uani 1 1 d . . .
H5 H 0.4906 0.6332 0.3244 0.090 Uiso 1 1 calc R . .
C11 C 0.6126(2) 0.8636(2) 0.40849(11) 0.0705(13) Uani 1 1 d . . .
C12 C 0.5980(3) 0.9152(2) 0.39687(15) 0.0912(17) Uani 1 1 d . . .
H6 H 0.6213 0.9540 0.4094 0.137 Uiso 1 1 calc R . .
H7 H 0.5519 0.8993 0.3985 0.137 Uiso 1 1 calc R . .
H8 H 0.6114 0.9253 0.3754 0.137 Uiso 1 1 calc R . .
C13 C 0.5917(2) 0.8475(3) 0.44199(11) 0.0904(18) Uani 1 1 d . . .
H9 H 0.6150 0.8860 0.4546 0.136 Uiso 1 1 calc R . .
H10 H 0.6011 0.8146 0.4492 0.136 Uiso 1 1 calc R . .
H11 H 0.5457 0.8315 0.4436 0.136 Uiso 1 1 calc R . .
C14 C 0.6847(2) 0.8899(2) 0.40645(12) 0.0775(14) Uani 1 1 d . . .
H12 H 0.7071 0.9284 0.4191 0.116 Uiso 1 1 calc R . .
H13 H 0.6986 0.9005 0.3851 0.116 Uiso 1 1 calc R . .
H14 H 0.6947 0.8575 0.4138 0.116 Uiso 1 1 calc R . .
C15 C 0.60065(19) 0.6921(2) 0.33859(9) 0.0558(10) Uani 1 1 d . A .
H15 H 0.6456 0.7109 0.3409 0.067 Uiso 1 1 calc R . .
N1 N 0.57042(15) 0.64232(16) 0.32118(7) 0.0528(8) Uani 1 1 d . . .
C16 C 0.60292(17) 0.61390(17) 0.30724(9) 0.0498(6) Uani 0.50 1 d PDU A 1
C17 C 0.6582(4) 0.6181(5) 0.3202(3) 0.0626(15) Uani 0.50 1 d PDU A 1
H16 H 0.6736 0.6388 0.3394 0.075 Uiso 0.50 1 calc PR A 1
C18 C 0.6898(4) 0.5924(5) 0.3052(2) 0.0629(15) Uani 0.50 1 d PDU A 1
C19 C 0.6678(5) 0.5618(6) 0.2772(2) 0.0695(15) Uani 0.50 1 d PDU A 1
C20 C 0.6134(5) 0.5571(7) 0.2642(3) 0.0663(18) Uani 0.50 1 d PDU A 1
H17 H 0.5991 0.5376 0.2447 0.080 Uiso 0.50 1 calc PR A 1
C21 C 0.57940(17) 0.58107(17) 0.27987(9) 0.0471(6) Uani 0.50 1 d PDU A 1
O2 O 0.7429(4) 0.5916(6) 0.3165(2) 0.083(2) Uani 0.50 1 d PDU A 1
C22 C 0.7740(6) 0.6333(7) 0.3419(3) 0.099(4) Uani 0.50 1 d PDU A 1
H18 H 0.8104 0.6290 0.3484 0.149 Uiso 0.50 1 calc PR A 1
H19 H 0.7436 0.6219 0.3589 0.149 Uiso 0.50 1 calc PR A 1
H20 H 0.7891 0.6777 0.3357 0.149 Uiso 0.50 1 calc PR A 1
O3 O 0.7049(4) 0.5397(5) 0.2642(2) 0.106(2) Uani 0.50 1 d PDU A 1
C23 C 0.6835(8) 0.5084(9) 0.2349(3) 0.144(5) Uani 0.50 1 d PDU A 1
H21 H 0.7103 0.4904 0.2288 0.215 Uiso 0.50 1 calc PR A 1
H22 H 0.6869 0.5396 0.2195 0.215 Uiso 0.50 1 calc PR A 1
H23 H 0.6389 0.4740 0.2366 0.215 Uiso 0.50 1 calc PR A 1
C24 C 0.60292(17) 0.61390(17) 0.30724(9) 0.0498(6) Uani 0.50 1 d PDU A 2
C25 C 0.6543(4) 0.6126(5) 0.3219(3) 0.0556(14) Uani 0.50 1 d PDU A 2
H24 H 0.6695 0.6341 0.3409 0.067 Uiso 0.50 1 calc PR A 2
C26 C 0.6829(4) 0.5811(5) 0.3094(2) 0.0572(12) Uani 0.50 1 d PDU A 2
C27 C 0.6601(4) 0.5487(5) 0.2818(2) 0.0613(13) Uani 0.50 1 d PDU A 2
C28 C 0.6095(5) 0.5494(5) 0.2672(3) 0.0539(14) Uani 0.50 1 d PDU A 2
H25 H 0.5948 0.5279 0.2481 0.065 Uiso 0.50 1 calc PR A 2
C29 C 0.57940(17) 0.58107(17) 0.27987(9) 0.0471(6) Uani 0.50 1 d PDU A 2
O4 O 0.7340(4) 0.5780(5) 0.3216(3) 0.0777(18) Uani 0.50 1 d PDU A 2
C30 C 0.7575(7) 0.6062(7) 0.3510(3) 0.098(4) Uani 0.50 1 d PDU A 2
H26 H 0.7924 0.5990 0.3572 0.148 Uiso 0.50 1 calc PR A 2
H27 H 0.7228 0.5866 0.3661 0.148 Uiso 0.50 1 calc PR A 2
H28 H 0.7733 0.6523 0.3499 0.148 Uiso 0.50 1 calc PR A 2
O5 O 0.6907(4) 0.5179(4) 0.2706(2) 0.091(2) Uani 0.50 1 d PDU A 2
C31 C 0.6569(7) 0.4710(7) 0.2464(4) 0.123(4) Uani 0.50 1 d PDU A 2
H29 H 0.6826 0.4521 0.2399 0.184 Uiso 0.50 1 calc PR A 2
H30 H 0.6499 0.4923 0.2289 0.184 Uiso 0.50 1 calc PR A 2
H31 H 0.6156 0.4374 0.2542 0.184 Uiso 0.50 1 calc PR A 2
N2 N 0.52525(13) 0.57884(14) 0.26578(7) 0.0443(7) Uani 1 1 d . . .
C32 C 0.48760(17) 0.52948(17) 0.24954(8) 0.0457(8) Uani 1 1 d . A .
H32 H 0.4945 0.4940 0.2493 0.055 Uiso 1 1 calc R . .
C33 C 0.43536(16) 0.52574(16) 0.23173(8) 0.0426(8) Uani 1 1 d . . .
C34 C 0.42225(16) 0.57621(16) 0.23072(7) 0.0404(8) Uani 1 1 d . A .
C35 C 0.37232(16) 0.57108(16) 0.21214(7) 0.0403(8) Uani 1 1 d . . .
C36 C 0.33721(16) 0.51525(16) 0.19501(8) 0.0424(8) Uani 1 1 d . A .
H33 H 0.3043 0.5123 0.1820 0.051 Uiso 1 1 calc R . .
C37 C 0.34799(18) 0.46339(17) 0.19606(8) 0.0476(9) Uani 1 1 d . . .
C38 C 0.39741(17) 0.46984(17) 0.21464(8) 0.0479(9) Uani 1 1 d . A .
H34 H 0.4060 0.4355 0.2159 0.057 Uiso 1 1 calc R . .
O6 O 0.45622(12) 0.62910(11) 0.24820(5) 0.0466(6) Uani 1 1 d . . .
H35 H 0.4820 0.6243 0.2592 0.070 Uiso 1 1 calc R A .
C39 C 0.3065(2) 0.40334(18) 0.17681(9) 0.0580(10) Uani 1 1 d . A .
C40 C 0.3152(4) 0.3477(2) 0.18726(17) 0.162(4) Uani 1 1 d . . .
H36 H 0.2884 0.3099 0.1747 0.243 Uiso 1 1 calc R A .
H37 H 0.3027 0.3380 0.2088 0.243 Uiso 1 1 calc R . .
H38 H 0.3602 0.3595 0.1850 0.243 Uiso 1 1 calc R . .
C41 C 0.3274(2) 0.4178(2) 0.14391(10) 0.0699(12) Uani 1 1 d . . .
H39 H 0.3014 0.3799 0.1313 0.105 Uiso 1 1 calc R A .
H40 H 0.3725 0.4299 0.1422 0.105 Uiso 1 1 calc R . .
H41 H 0.3219 0.4533 0.1367 0.105 Uiso 1 1 calc R . .
C42 C 0.2361(2) 0.3854(3) 0.17836(14) 0.099(2) Uani 1 1 d . . .
H42 H 0.2104 0.3470 0.1660 0.148 Uiso 1 1 calc R A .
H43 H 0.2315 0.4208 0.1704 0.148 Uiso 1 1 calc R . .
H44 H 0.2215 0.3770 0.1997 0.148 Uiso 1 1 calc R . .
S1 S 0.28629(7) 0.45845(7) 0.30268(4) 0.0675(4) Uani 0.75 1 d PDU B 1
O7 O 0.2940(3) 0.4106(3) 0.28168(17) 0.126(2) Uani 0.75 1 d PDU B 1
C43 C 0.3654(3) 0.5052(4) 0.3160(2) 0.106(3) Uani 0.75 1 d PDU B 1
H45 H 0.3773 0.4782 0.3278 0.158 Uiso 0.75 1 calc PR B 1
H46 H 0.3685 0.5396 0.3291 0.158 Uiso 0.75 1 calc PR B 1
H47 H 0.3944 0.5237 0.2985 0.158 Uiso 0.75 1 calc PR B 1
C44 C 0.2783(4) 0.5119(4) 0.2810(2) 0.126(3) Uani 0.75 1 d PDU B 1
H48 H 0.2350 0.4916 0.2724 0.189 Uiso 0.75 1 calc PR B 1
H49 H 0.3097 0.5267 0.2643 0.189 Uiso 0.75 1 calc PR B 1
H50 H 0.2856 0.5485 0.2937 0.189 Uiso 0.75 1 calc PR B 1
S2 S 0.3457(3) 0.4849(3) 0.29129(15) 0.0533(14) Uani 0.15 1 d PDU C 2
O8 O 0.2918(8) 0.4388(8) 0.2701(4) 0.055(3) Uani 0.15 1 d PDU C 2
C45 C 0.3135(10) 0.5413(8) 0.2904(5) 0.047(3) Uani 0.15 1 d PDU C 2
H51 H 0.3051 0.5480 0.2691 0.071 Uiso 0.15 1 calc PR C 2
H52 H 0.3449 0.5824 0.2994 0.071 Uiso 0.15 1 calc PR C 2
H53 H 0.2736 0.5231 0.3022 0.071 Uiso 0.15 1 calc PR C 2
C46 C 0.3335(12) 0.4689(11) 0.3291(3) 0.050(4) Uani 0.15 1 d PDU C 2
H54 H 0.3667 0.4610 0.3373 0.075 Uiso 0.15 1 calc PR C 2
H55 H 0.2913 0.4309 0.3323 0.075 Uiso 0.15 1 calc PR C 2
H56 H 0.3352 0.5055 0.3398 0.075 Uiso 0.15 1 calc PR C 2
S3 S 0.3172(7) 0.4715(7) 0.2811(4) 0.086(2) Uani 0.10 1 d PDU D 3
O9 O 0.2899(16) 0.4075(10) 0.2968(7) 0.076(3) Uani 0.10 1 d PDU D 3
C47 C 0.358(2) 0.5242(17) 0.3124(9) 0.076(4) Uani 0.10 1 d PDU D 3
H57 H 0.3923 0.5176 0.3195 0.114 Uiso 0.10 1 calc PR D 3
H58 H 0.3272 0.5152 0.3292 0.114 Uiso 0.10 1 calc PR D 3
H59 H 0.3752 0.5686 0.3057 0.114 Uiso 0.10 1 calc PR D 3
C48 C 0.2572(15) 0.4874(18) 0.2752(13) 0.080(5) Uani 0.10 1 d PDU D 3
H60 H 0.2317 0.4631 0.2574 0.119 Uiso 0.10 1 calc PR D 3
H61 H 0.2753 0.5333 0.2713 0.119 Uiso 0.10 1 calc PR D 3
H62 H 0.2297 0.4752 0.2934 0.119 Uiso 0.10 1 calc PR D 3
S4 S 0.4769(2) 0.5624(2) 0.42894(9) 0.1013(9) Uani 0.45 1 d PDU E 1
O10 O 0.4116(4) 0.5537(6) 0.4288(3) 0.120(3) Uani 0.45 1 d PDU E 1
C49 C 0.5270(8) 0.6477(6) 0.4327(4) 0.099(4) Uani 0.45 1 d PDU E 1
H63 H 0.5210 0.6610 0.4531 0.148 Uiso 0.45 1 calc PR E 1
H64 H 0.5154 0.6691 0.4169 0.148 Uiso 0.45 1 calc PR E 1
H65 H 0.5719 0.6594 0.4301 0.148 Uiso 0.45 1 calc PR E 1
C50 C 0.4979(8) 0.5546(8) 0.3918(3) 0.109(4) Uani 0.45 1 d PDU E 1
H66 H 0.4739 0.5096 0.3856 0.164 Uiso 0.45 1 calc PR E 1
H67 H 0.5438 0.5698 0.3909 0.164 Uiso 0.45 1 calc PR E 1
H68 H 0.4877 0.5802 0.3778 0.164 Uiso 0.45 1 calc PR E 1
S5 S 0.4746(3) 0.5919(4) 0.41128(18) 0.148(2) Uani 0.30 1 d PDU F 2
O11 O 0.4342(8) 0.5602(9) 0.4398(4) 0.135(4) Uani 0.30 1 d PDU F 2
C51 C 0.5083(15) 0.5431(14) 0.4011(8) 0.206(9) Uani 0.30 1 d PDU F 2
H69 H 0.4756 0.5040 0.3911 0.309 Uiso 0.30 1 calc PR F 2
H70 H 0.5234 0.5318 0.4196 0.309 Uiso 0.30 1 calc PR F 2
H71 H 0.5442 0.5667 0.3870 0.309 Uiso 0.30 1 calc PR F 2
C52 C 0.5393(11) 0.6549(11) 0.4285(7) 0.117(7) Uani 0.30 1 d PDU F 2
H72 H 0.5275 0.6862 0.4355 0.176 Uiso 0.30 1 calc PR F 2
H73 H 0.5745 0.6753 0.4137 0.176 Uiso 0.30 1 calc PR F 2
H74 H 0.5530 0.6394 0.4461 0.176 Uiso 0.30 1 calc PR F 2
S6 S 0.5183(8) 0.5571(11) 0.4253(5) 0.135(3) Uani 0.10 1 d PDU G 3
O12 O 0.5847(11) 0.571(2) 0.4340(9) 0.127(8) Uani 0.10 1 d PDU G 3
C53 C 0.471(2) 0.482(2) 0.4439(13) 0.158(11) Uani 0.10 1 d PDU G 3
H75 H 0.4692 0.4887 0.4659 0.236 Uiso 0.10 1 calc PR G 3
H76 H 0.4895 0.4546 0.4404 0.236 Uiso 0.10 1 calc PR G 3
H77 H 0.4272 0.4610 0.4355 0.236 Uiso 0.10 1 calc PR G 3
C54 C 0.512(3) 0.535(3) 0.3875(6) 0.125(13) Uani 0.10 1 d PDU G 3
H78 H 0.5387 0.5728 0.3749 0.188 Uiso 0.10 1 calc PR G 3
H79 H 0.4671 0.5162 0.3809 0.188 Uiso 0.10 1 calc PR G 3
H80 H 0.5258 0.5036 0.3850 0.188 Uiso 0.10 1 calc PR G 3
S7 S 0.6047(3) 0.3688(3) 0.30475(17) 0.1356(17) Uani 0.33 1 d PDU H -2
O13 O 0.6538(8) 0.3560(8) 0.2904(4) 0.169(4) Uani 0.33 1 d PDU H -2
C55 C 0.5556(12) 0.2978(8) 0.3256(6) 0.144(7) Uani 0.33 1 d PDU H -2
H81 H 0.5302 0.2629 0.3112 0.216 Uiso 0.33 1 calc PR H -2
H82 H 0.5270 0.3045 0.3390 0.216 Uiso 0.33 1 calc PR H -2
H83 H 0.5825 0.2868 0.3380 0.216 Uiso 0.33 1 calc PR H -2
C56 C 0.6446(10) 0.4210(10) 0.3341(5) 0.134(5) Uani 0.33 1 d PDU H -2
H84 H 0.6748 0.4631 0.3256 0.201 Uiso 0.33 1 calc PR H -2
H85 H 0.6681 0.4050 0.3461 0.201 Uiso 0.33 1 calc PR H -2
H86 H 0.6138 0.4246 0.3474 0.201 Uiso 0.33 1 calc PR H -2
S8 S 0.5526(13) 0.3294(13) 0.2799(7) 0.213(5) Uani 0.10 1 d PDU I -3
O14 O 0.5579(19) 0.341(3) 0.2456(7) 0.198(7) Uani 0.10 1 d PDU I -3
C57 C 0.590(3) 0.4106(19) 0.2931(15) 0.189(10) Uani 0.10 1 d PDU I -3
H87 H 0.6360 0.4313 0.2900 0.283 Uiso 0.10 1 calc PR I -3
H88 H 0.5805 0.4111 0.3149 0.283 Uiso 0.10 1 calc PR I -3
H89 H 0.5727 0.4336 0.2815 0.283 Uiso 0.10 1 calc PR I -3
C58 C 0.4750(17) 0.301(4) 0.2896(15) 0.189(9) Uani 0.10 1 d PDU I -3
H90 H 0.4630 0.3333 0.2851 0.284 Uiso 0.10 1 calc PR I -3
H91 H 0.4693 0.2906 0.3115 0.284 Uiso 0.10 1 calc PR I -3
H92 H 0.4477 0.2621 0.2777 0.284 Uiso 0.10 1 calc PR I -3
S9 S 0.4720(3) 0.4340(3) 0.49447(13) 0.0993(14) Uani 0.30 1 d PDU J -1
O15 O 0.5028(7) 0.3942(6) 0.4942(3) 0.116(3) Uani 0.30 1 d PDU J -1
C59 C 0.5375(9) 0.5151(7) 0.4930(5) 0.119(5) Uani 0.30 1 d PDU J -1
H93 H 0.5609 0.5259 0.5125 0.179 Uiso 0.30 1 calc PR J -1
H94 H 0.5209 0.5442 0.4894 0.179 Uiso 0.30 1 calc PR J -1
H95 H 0.5665 0.5193 0.4762 0.179 Uiso 0.30 1 calc PR J -1
C60 C 0.4392(10) 0.4267(10) 0.4589(4) 0.121(6) Uani 0.30 1 d PDU J -1
H96 H 0.4024 0.3836 0.4565 0.182 Uiso 0.30 1 calc PR J -1
H97 H 0.4712 0.4341 0.4432 0.182 Uiso 0.30 1 calc PR J -1
H98 H 0.4253 0.4583 0.4566 0.182 Uiso 0.30 1 calc PR J -1
S10 S 0.6018(13) 0.4178(14) 0.5080(6) 0.216(3) Uani 0.10 1 d PDU K 5
O16 O 0.5432(18) 0.422(2) 0.5016(10) 0.158(4) Uani 0.10 1 d PDU K 5
C61 C 0.580(3) 0.343(2) 0.4896(12) 0.150(8) Uani 0.10 1 d PDU K 5
H99 H 0.5733 0.3459 0.4677 0.224 Uiso 0.10 1 calc PR K 5
H100 H 0.5408 0.3087 0.4989 0.224 Uiso 0.10 1 calc PR K 5
H101 H 0.6148 0.3332 0.4924 0.224 Uiso 0.10 1 calc PR K 5
C62 C 0.601(4) 0.399(4) 0.5458(7) 0.215(14) Uani 0.10 1 d PDU K 5
H102 H 0.6167 0.4384 0.5582 0.322 Uiso 0.10 1 calc PR K 5
H103 H 0.6288 0.3811 0.5490 0.322 Uiso 0.10 1 calc PR K 5
H104 H 0.5572 0.3683 0.5520 0.322 Uiso 0.10 1 calc PR K 5
S11 S 0.6980(8) 0.4029(7) 0.5424(4) 0.193(3) Uani 0.18 1 d PDU L -1
O17 O 0.6970(11) 0.3428(11) 0.5521(5) 0.157(4) Uani 0.18 1 d PDU L -1
C63 C 0.7343(19) 0.420(2) 0.5053(7) 0.172(9) Uani 0.18 1 d PDU L -1
H105 H 0.7801 0.4353 0.5074 0.258 Uiso 0.18 1 calc PR L -1
H106 H 0.7284 0.4534 0.4955 0.258 Uiso 0.18 1 calc PR L -1
H107 H 0.7143 0.3813 0.4927 0.258 Uiso 0.18 1 calc PR L -1
C64 C 0.6205(12) 0.378(2) 0.5340(11) 0.202(11) Uani 0.18 1 d PDU L -1
H108 H 0.5952 0.3653 0.5529 0.303 Uiso 0.18 1 calc PR L -1
H109 H 0.6040 0.3414 0.5199 0.303 Uiso 0.18 1 calc PR L -1
H110 H 0.6175 0.4130 0.5242 0.303 Uiso 0.18 1 calc PR L -1
S12 S 0.6777(2) 0.5240(3) 0.44369(14) 0.1452(15) Uani 0.45 1 d PDU M 1
O18 O 0.7163(4) 0.5809(3) 0.4248(2) 0.0925(19) Uani 0.45 1 d PDU M 1
C65 C 0.7105(9) 0.5413(11) 0.4796(3) 0.157(5) Uani 0.45 1 d PDU M 1
H111 H 0.7539 0.5478 0.4787 0.235 Uiso 0.45 1 calc PR M 1
H112 H 0.6843 0.5056 0.4934 0.235 Uiso 0.45 1 calc PR M 1
H113 H 0.7120 0.5802 0.4871 0.235 Uiso 0.45 1 calc PR M 1
C66 C 0.6013(6) 0.5094(10) 0.4436(5) 0.180(7) Uani 0.45 1 d PDU M 1
H114 H 0.5846 0.5004 0.4226 0.270 Uiso 0.45 1 calc PR M 1
H115 H 0.6003 0.5470 0.4514 0.270 Uiso 0.45 1 calc PR M 1
H116 H 0.5748 0.4724 0.4566 0.270 Uiso 0.45 1 calc PR M 1
S13 S 0.6740(7) 0.5131(6) 0.4141(3) 0.125(3) Uani 0.15 1 d PDU N 2
O19 O 0.6907(14) 0.5818(7) 0.4202(6) 0.111(7) Uani 0.15 1 d PDU N 2
C67 C 0.6304(13) 0.4889(14) 0.3806(4) 0.093(8) Uani 0.15 1 d PDU N 2
H117 H 0.6571 0.5147 0.3635 0.140 Uiso 0.15 1 calc PR N 2
H118 H 0.5930 0.4945 0.3824 0.140 Uiso 0.15 1 calc PR N 2
H119 H 0.6161 0.4437 0.3769 0.140 Uiso 0.15 1 calc PR N 2
C68 C 0.6351(17) 0.4597(9) 0.4412(4) 0.097(8) Uani 0.15 1 d PDU N 2
H120 H 0.6581 0.4749 0.4606 0.145 Uiso 0.15 1 calc PR N 2
H121 H 0.6320 0.4189 0.4356 0.145 Uiso 0.15 1 calc PR N 2
H122 H 0.5919 0.4537 0.4433 0.145 Uiso 0.15 1 calc PR N 2
S14 S 0.7343(8) 0.5524(9) 0.4794(4) 0.109(3) Uani 0.10 1 d PDU O 3
O20 O 0.7442(19) 0.5628(18) 0.4455(5) 0.121(6) Uani 0.10 1 d PDU O 3
C69 C 0.741(2) 0.4827(19) 0.4862(14) 0.152(8) Uani 0.10 1 d PDU O 3
H123 H 0.7356 0.4729 0.5082 0.228 Uiso 0.10 1 calc PR O 3
H124 H 0.7827 0.4906 0.4794 0.228 Uiso 0.10 1 calc PR O 3
H125 H 0.7070 0.4465 0.4748 0.228 Uiso 0.10 1 calc PR O 3
C70 C 0.6532(11) 0.520(2) 0.4853(9) 0.089(9) Uani 0.10 1 d PDU O 3
H126 H 0.6420 0.5540 0.4826 0.134 Uiso 0.10 1 calc PR O 3
H127 H 0.6423 0.5034 0.5062 0.134 Uiso 0.10 1 calc PR O 3
H128 H 0.6294 0.4860 0.4706 0.134 Uiso 0.10 1 calc PR O 3
S15 S 0.6381(8) 0.5197(8) 0.4138(4) 0.107(2) Uani 0.10 1 d PDU P 4
O21 O 0.6678(14) 0.5660(15) 0.4405(7) 0.097(4) Uani 0.10 1 d PDU P 4
C71 C 0.5613(13) 0.515(2) 0.4118(13) 0.108(3) Uani 0.10 1 d PDU P 4
H129 H 0.5660 0.5532 0.4016 0.163 Uiso 0.10 1 calc PR P 4
H130 H 0.5445 0.5120 0.4325 0.163 Uiso 0.10 1 calc PR P 4
H131 H 0.5316 0.4768 0.4000 0.163 Uiso 0.10 1 calc PR P 4
C72 C 0.620(2) 0.4465(13) 0.4272(13) 0.112(6) Uani 0.10 1 d PDU P 4
H132 H 0.5956 0.4142 0.4115 0.168 Uiso 0.10 1 calc PR P 4
H133 H 0.5934 0.4370 0.4458 0.168 Uiso 0.10 1 calc PR P 4
H134 H 0.6591 0.4462 0.4321 0.168 Uiso 0.10 1 calc PR P 4
O22 O 0.6700(2) 0.6580(3) 0.39639(12) 0.0861(15) Uani 0.67 1 d PD . .
H135 H 0.686(2) 0.637(2) 0.4037(19) 0.129 Uiso 0.67 1 d PD . .
H136 H 0.699(2) 0.6896(11) 0.3900(15) 0.129 Uiso 0.67 1 d PD . .
O23 O 0.6667 0.3333 0.2252(4) 0.291(9) Uani 1 3 d SD . .
H137 H 0.662(6) 0.339(6) 0.2446(10) 0.436 Uiso 0.33 1 d PD . .
H138 H 0.666(5) 0.298(3) 0.227(3) 0.436 Uiso 0.33 1 d PD . .

loop_
_atom_site_aniso_label
_atom_site_aniso_U_11
_atom_site_aniso_U_22
_atom_site_aniso_U_33
_atom_site_aniso_U_23
_atom_site_aniso_U_13
_atom_site_aniso_U_12
C1 0.057(2) 0.060(2) 0.047(2) -0.0039(17) 0.0008(17) 0.0286(19)
C2 0.057(2) 0.058(2) 0.052(2) -0.0045(18) -0.0030(18) 0.0308(19)
C3 0.0485(18) 0.0449(18) 0.0261(16) 0.0006(13) 0.0012(13) 0.0239(15)
C4 0.0443(18) 0.0483(19) 0.0285(16) 0.0004(13) -0.0007(13) 0.0225(15)
C5 0.058(2) 0.057(2) 0.052(2) -0.0004(18) -0.0009(18) 0.0288(19)
C6 0.059(2) 0.059(2) 0.046(2) -0.0045(17) -0.0057(17) 0.0315(19)
C7 0.059(2) 0.064(2) 0.048(2) -0.0040(18) -0.0043(18) 0.033(2)
C8 0.056(2) 0.067(3) 0.051(2) -0.0048(19) -0.0046(18) 0.029(2)
C9 0.057(2) 0.060(2) 0.055(2) -0.0036(19) 0.0017(19) 0.026(2)
C10 0.059(2) 0.059(2) 0.055(2) -0.0032(18) 0.0046(19) 0.028(2)
O1 0.0573(15) 0.0693(17) 0.0578(17) -0.0138(13) -0.0067(13) 0.0344(14)
C11 0.061(3) 0.067(3) 0.069(3) -0.014(2) 0.008(2) 0.021(2)
C12 0.072(3) 0.061(3) 0.130(5) -0.015(3) 0.016(3) 0.025(3)
C13 0.064(3) 0.097(4) 0.070(3) -0.032(3) 0.004(2) 0.011(3)
C14 0.064(3) 0.074(3) 0.076(3) -0.019(2) 0.005(2) 0.021(2)
C15 0.054(2) 0.063(2) 0.051(2) -0.0015(18) -0.0060(18) 0.0302(19)
N1 0.0544(18) 0.0587(19) 0.0483(18) -0.0013(15) -0.0051(14) 0.0304(15)
C16 0.0437(11) 0.0479(17) 0.0547(15) 0.0024(12) 0.0000(12) 0.0207(11)
C17 0.0523(17) 0.071(4) 0.065(3) -0.006(3) -0.010(2) 0.032(2)
C18 0.0373(17) 0.071(4) 0.076(2) 0.000(3) -0.003(2) 0.024(2)
C19 0.0575(16) 0.092(4) 0.071(3) -0.005(3) 0.000(2) 0.047(2)
C20 0.0541(18) 0.085(5) 0.066(4) -0.015(3) -0.005(2) 0.039(2)
C21 0.0409(12) 0.0427(17) 0.0540(15) 0.0047(12) 0.0010(11) 0.0182(12)
O2 0.049(2) 0.099(6) 0.105(4) -0.008(4) -0.015(3) 0.040(3)
C22 0.068(6) 0.128(10) 0.099(7) -0.011(5) -0.030(4) 0.047(6)
O3 0.086(3) 0.157(6) 0.111(4) -0.032(4) -0.008(4) 0.087(3)
C23 0.136(10) 0.216(11) 0.126(7) -0.067(7) -0.010(6) 0.123(9)
C24 0.0437(11) 0.0479(17) 0.0547(15) 0.0024(12) 0.0000(12) 0.0207(11)
C25 0.0476(19) 0.048(3) 0.068(3) -0.005(3) -0.010(2) 0.0217(19)
C26 0.0509(19) 0.039(3) 0.080(2) 0.001(2) -0.010(2) 0.0220(18)
C27 0.0522(19) 0.050(3) 0.085(3) -0.009(3) -0.007(2) 0.0288(18)
C28 0.051(2) 0.042(4) 0.068(3) -0.002(3) -0.003(2) 0.023(2)
C29 0.0409(12) 0.0427(17) 0.0540(15) 0.0047(12) 0.0010(11) 0.0182(12)
O4 0.056(3) 0.071(5) 0.112(3) -0.018(4) -0.024(3) 0.036(3)
C30 0.091(7) 0.102(9) 0.124(6) -0.033(6) -0.052(5) 0.064(6)
O5 0.074(3) 0.086(4) 0.132(5) -0.037(4) -0.021(3) 0.056(3)
C31 0.119(9) 0.126(7) 0.165(10) -0.077(6) -0.046(7) 0.093(6)
N2 0.0427(15) 0.0444(16) 0.0424(16) 0.0050(13) 0.0007(13) 0.0192(13)
C32 0.0490(19) 0.0431(19) 0.046(2) 0.0078(15) 0.0045(16) 0.0238(16)
C33 0.0448(18) 0.0405(18) 0.0394(18) 0.0087(14) 0.0039(15) 0.0190(15)
C34 0.0411(17) 0.0430(18) 0.0332(17) 0.0041(14) 0.0042(14) 0.0180(15)
C35 0.0432(18) 0.0444(18) 0.0314(16) 0.0046(13) 0.0052(14) 0.0205(15)
C36 0.0436(18) 0.0444(18) 0.0348(17) 0.0042(14) 0.0015(14) 0.0186(15)
C37 0.053(2) 0.0417(19) 0.0403(19) 0.0072(15) 0.0020(16) 0.0179(16)
C38 0.055(2) 0.0374(18) 0.048(2) 0.0074(15) 0.0003(16) 0.0199(16)
O6 0.0513(14) 0.0480(13) 0.0424(13) -0.0053(11) -0.0077(11) 0.0263(11)
C39 0.068(2) 0.045(2) 0.056(2) -0.0034(17) -0.0166(19) 0.0244(19)
C40 0.264(8) 0.042(3) 0.164(6) -0.035(3) -0.148(6) 0.065(4)
C41 0.068(3) 0.082(3) 0.062(3) -0.026(2) -0.016(2) 0.039(2)
C42 0.064(3) 0.081(4) 0.098(4) -0.028(3) 0.010(3) -0.004(3)
S1 0.0567(8) 0.0595(8) 0.0659(9) -0.0005(6) 0.0101(7) 0.0139(7)
O7 0.088(3) 0.080(3) 0.176(5) -0.062(3) 0.005(3) 0.016(2)
C43 0.073(2) 0.124(6) 0.092(5) -0.042(4) -0.016(3) 0.028(3)
C44 0.113(5) 0.172(5) 0.127(7) 0.072(4) 0.054(4) 0.097(4)
S2 0.041(2) 0.049(3) 0.046(2) 0.002(2) 0.007(2) 0.004(2)
O8 0.053(5) 0.052(3) 0.043(3) -0.006(4) 0.003(4) 0.012(4)
C45 0.041(5) 0.047(4) 0.029(6) -0.004(4) -0.003(5) 0.003(4)
C46 0.049(7) 0.049(6) 0.043(2) -0.004(4) 0.003(4) 0.018(5)
S3 0.075(3) 0.075(3) 0.090(5) 0.002(3) 0.020(6) 0.025(3)
O9 0.075(5) 0.079(3) 0.072(7) -0.002(4) 0.004(6) 0.039(4)
C47 0.078(4) 0.071(5) 0.081(6) 0.010(5) 0.008(5) 0.039(4)
C48 0.093(6) 0.063(8) 0.071(9) 0.003(6) -0.002(5) 0.030(5)
S4 0.1055(18) 0.1107(19) 0.092(2) 0.0074(19) -0.001(2) 0.0573(17)
O10 0.081(2) 0.100(6) 0.150(7) 0.019(6) 0.005(5) 0.025(3)
C49 0.076(5) 0.116(2) 0.077(7) 0.022(5) -0.009(7) 0.028(4)
C50 0.121(9) 0.117(8) 0.074(4) 0.028(5) -0.001(5) 0.049(8)
S5 0.100(3) 0.145(4) 0.143(4) 0.066(3) -0.049(2) 0.020(3)
O11 0.099(4) 0.126(9) 0.191(8) 0.044(5) 0.015(7) 0.065(5)
C51 0.182(14) 0.208(4) 0.151(18) -0.040(11) 0.048(13) 0.040(7)
C52 0.097(10) 0.152(9) 0.081(14) 0.030(8) -0.021(7) 0.045(6)
S6 0.083(3) 0.192(5) 0.126(4) 0.026(7) 0.012(8) 0.065(7)
O12 0.111(4) 0.146(17) 0.146(7) -0.017(16) -0.035(8) 0.080(8)
C53 0.144(13) 0.168(13) 0.146(6) 0.014(12) 0.007(19) 0.067(11)
C54 0.11(2) 0.12(2) 0.137(5) 0.008(8) -0.031(10) 0.059(16)
S7 0.116(3) 0.128(3) 0.178(5) 0.027(3) 0.000(3) 0.072(2)
O13 0.157(5) 0.165(6) 0.221(9) 0.043(6) 0.031(7) 0.108(5)
C55 0.149(12) 0.103(5) 0.176(15) 0.004(6) 0.004(9) 0.060(8)
C56 0.100(12) 0.105(8) 0.203(12) 0.031(7) -0.018(8) 0.055(7)
S8 0.207(3) 0.209(4) 0.215(3) -0.024(10) 0.011(12) 0.099(11)
O14 0.181(7) 0.201(9) 0.222(4) -0.003(8) 0.003(8) 0.103(14)
C57 0.186(9) 0.185(10) 0.207(18) 0.014(14) 0.01(2) 0.102(10)
C58 0.199(7) 0.184(12) 0.189(13) 0.004(11) -0.007(9) 0.098(7)
S9 0.091(2) 0.096(3) 0.095(3) 0.016(3) -0.007(3) 0.0346(18)
O15 0.138(4) 0.109(3) 0.104(8) 0.005(7) -0.006(7) 0.063(3)
C59 0.122(8) 0.092(2) 0.110(12) 0.002(9) -0.017(9) 0.028(3)
C60 0.123(12) 0.116(13) 0.102(7) -0.003(9) -0.028(8) 0.043(9)
S10 0.236(3) 0.224(4) 0.190(4) 0.018(7) 0.045(13) 0.117(7)
O16 0.168(4) 0.145(6) 0.101(9) -0.016(11) 0.033(13) 0.033(7)
C61 0.14(2) 0.178(10) 0.120(7) 0.048(10) -0.031(18) 0.073(12)
C62 0.22(2) 0.23(2) 0.182(5) -0.019(9) -0.010(16) 0.098(17)
S11 0.209(3) 0.152(3) 0.195(4) -0.049(7) 0.001(7) 0.072(6)
O17 0.188(3) 0.198(6) 0.075(7) -0.036(9) -0.046(10) 0.089(8)
C63 0.191(4) 0.143(19) 0.201(10) 0.021(12) 0.005(10) 0.097(13)
C64 0.227(5) 0.19(2) 0.25(2) -0.033(16) 0.029(9) 0.148(13)
S12 0.104(2) 0.133(3) 0.181(3) 0.042(3) 0.003(3) 0.046(2)
O18 0.057(3) 0.057(3) 0.155(4) -0.017(3) -0.030(4) 0.022(3)
C65 0.172(4) 0.154(14) 0.142(5) 0.007(6) 0.033(6) 0.080(10)
C66 0.106(3) 0.181(15) 0.233(14) 0.047(13) 0.059(5) 0.056(6)
S13 0.170(8) 0.138(3) 0.098(4) 0.016(4) -0.006(5) 0.100(5)
O19 0.093(17) 0.087(3) 0.089(8) 0.007(5) -0.007(13) -0.003(7)
C67 0.050(12) 0.071(12) 0.114(5) -0.003(7) 0.024(7) -0.003(11)
C68 0.110(18) 0.044(5) 0.093(7) -0.054(6) -0.006(10) 0.007(10)
S14 0.110(3) 0.076(3) 0.098(3) -0.018(7) 0.029(7) 0.015(5)
O20 0.136(6) 0.103(5) 0.099(4) -0.014(8) 0.034(8) 0.041(11)
C69 0.159(3) 0.153(10) 0.16(2) 0.008(14) 0.016(19) 0.089(8)
C70 0.104(5) 0.087(19) 0.052(16) -0.007(16) -0.004(10) 0.028(10)
S15 0.100(2) 0.107(3) 0.101(5) -0.003(4) 0.017(7) 0.043(4)
O21 0.091(4) 0.111(3) 0.112(9) -0.016(6) 0.017(5) 0.066(6)
C71 0.110(3) 0.106(4) 0.106(5) -0.001(3) 0.001(3) 0.052(3)
C72 0.114(10) 0.108(4) 0.119(13) -0.015(6) 0.001(10) 0.059(7)
O22 0.091(3) 0.109(4) 0.061(3) -0.027(3) -0.034(3) 0.052(3)
O23 0.239(10) 0.239(10) 0.39(3) 0.000 0.000 0.119(5)

loop_
_atom_type_symbol
_atom_type_description
_atom_type_scat_dispersion_real
_atom_type_scat_dispersion_imag
_atom_type_scat_source
C C 0.0033 0.0016 'International Tables Vol C Tables 4.2.6.8 and 6.1.1.4'
H H 0.0000 0.0000 'International Tables Vol C Tables 4.2.6.8 and 6.1.1.4'
N N 0.0061 0.0033 'International Tables Vol C Tables 4.2.6.8 and 6.1.1.4'
O O 0.0106 0.0060 'International Tables Vol C Tables 4.2.6.8 and 6.1.1.4'
S S 0.1246 0.1234 'International Tables Vol C Tables 4.2.6.8 and 6.1.1.4'

loop_
_geom_angle_atom_site_label_1
_geom_angle_atom_site_label_2
_geom_angle_atom_site_label_3
_geom_angle
_geom_angle_site_symmetry_1
_geom_angle_site_symmetry_3
C2 C1 C2 119.0(4) 2_665 .
C2 C1 C5 120.1(4) 2_665 .
C2 C1 C5 120.8(4) . .
C1 C2 C1 121.0(4) 3_565 .
C1 C2 H1 119.5 3_565 .
C1 C2 H1 119.5 . .
C4 C3 C4 118.7(4) . 3_565
C4 C3 C35 122.1(3) . .
C4 C3 C35 119.2(3) 3_565 .
C3 C4 C3 121.3(4) . 2_665
C3 C4 H2 119.4 . .
C3 C4 H2 119.4 2_665 .
C10 C5 C6 118.1(4) . .
C10 C5 C1 119.4(4) . .
C6 C5 C1 122.5(4) . .
O1 C6 C7 120.9(4) . .
O1 C6 C5 119.2(4) . .
C7 C6 C5 119.9(4) . .
C6 C7 C8 119.9(4) . .
C6 C7 C15 121.4(4) . .
C8 C7 C15 118.7(4) . .
C9 C8 C7 121.7(4) . .
C9 C8 H3 119.2 . .
C7 C8 H3 119.2 . .
C8 C9 C10 116.9(4) . .
C8 C9 C11 123.8(4) . .
C10 C9 C11 119.3(4) . .
C5 C10 C9 123.4(4) . .
C5 C10 H4 118.3 . .
C9 C10 H4 118.3 . .
C6 O1 H5 109.5 . .
C14 C11 C9 111.4(4) . .
C14 C11 C13 108.8(4) . .
C9 C11 C13 109.2(4) . .
C14 C11 C12 108.7(4) . .
C9 C11 C12 108.8(4) . .
C13 C11 C12 109.9(4) . .
C11 C12 H6 109.5 . .
C11 C12 H7 109.5 . .
H6 C12 H7 109.5 . .
C11 C12 H8 109.5 . .
H6 C12 H8 109.5 . .
H7 C12 H8 109.5 . .
C11 C13 H9 109.5 . .
C11 C13 H10 109.5 . .
H9 C13 H10 109.5 . .
C11 C13 H11 109.5 . .
H9 C13 H11 109.5 . .
H10 C13 H11 109.5 . .
C11 C14 H12 109.5 . .
C11 C14 H13 109.5 . .
H12 C14 H13 109.5 . .
C11 C14 H14 109.5 . .
H12 C14 H14 109.5 . .
H13 C14 H14 109.5 . .
N1 C15 C7 121.8(4) . .
N1 C15 H15 119.1 . .
C7 C15 H15 119.1 . .
C15 N1 C16 120.7(3) . .
C21 C16 C17 119.3(6) . .
C21 C16 N1 118.7(3) . .
C17 C16 N1 122.0(6) . .
C18 C17 C16 120.1(10) . .
C18 C17 H16 120.0 . .
C16 C17 H16 120.0 . .
C17 C18 O2 124.7(9) . .
C17 C18 C19 120.7(9) . .
O2 C18 C19 114.6(9) . .
O3 C19 C20 125.3(9) . .
O3 C19 C18 114.8(9) . .
C20 C19 C18 119.9(9) . .
C19 C20 C21 119.9(9) . .
C19 C20 H17 120.1 . .
C21 C20 H17 120.1 . .
C16 C21 C20 120.0(6) . .
C16 C21 N2 120.0(3) . .
C20 C21 N2 119.6(6) . .
C18 O2 C22 115.3(11) . .
O2 C22 H18 109.5 . .
O2 C22 H19 109.5 . .
H18 C22 H19 109.5 . .
O2 C22 H20 109.5 . .
H18 C22 H20 109.5 . .
H19 C22 H20 109.5 . .
C19 O3 C23 115.9(10) . .
O3 C23 H21 109.5 . .
O3 C23 H22 109.5 . .
H21 C23 H22 109.5 . .
O3 C23 H23 109.5 . .
H21 C23 H23 109.5 . .
H22 C23 H23 109.5 . .
C26 C25 H24 119.2 . .
C25 C26 O4 126.1(9) . .
C25 C26 C27 119.4(9) . .
O4 C26 C27 114.5(9) . .
O5 C27 C28 124.0(9) . .
O5 C27 C26 116.5(8) . .
C28 C27 C26 119.5(9) . .
C27 C28 H25 119.2 . .
C26 O4 C30 118.2(10) . .
O4 C30 H26 109.5 . .
O4 C30 H27 109.5 . .
H26 C30 H27 109.5 . .
O4 C30 H28 109.5 . .
H26 C30 H28 109.5 . .
H27 C30 H28 109.5 . .
C27 O5 C31 115.7(9) . .
O5 C31 H29 109.5 . .
O5 C31 H30 109.5 . .
H29 C31 H30 109.5 . .
O5 C31 H31 109.5 . .
H29 C31 H31 109.5 . .
H30 C31 H31 109.5 . .
C32 N2 C21 118.8(3) . .
N2 C32 C33 122.8(3) . .
N2 C32 H32 118.6 . .
C33 C32 H32 118.6 . .
C34 C33 C38 119.6(3) . .
C34 C33 C32 122.1(3) . .
C38 C33 C32 118.3(3) . .
O6 C34 C33 120.4(3) . .
O6 C34 C35 119.7(3) . .
C33 C34 C35 119.8(3) . .
C36 C35 C34 118.2(3) . .
C36 C35 C3 119.0(3) . .
C34 C35 C3 122.6(3) . .
C35 C36 C37 123.4(3) . .
C35 C36 H33 118.3 . .
C37 C36 H33 118.3 . .
C38 C37 C36 116.9(3) . .
C38 C37 C39 123.0(3) . .
C36 C37 C39 120.1(3) . .
C37 C38 C33 121.9(3) . .
C37 C38 H34 119.0 . .
C33 C38 H34 119.0 . .
C34 O6 H35 109.5 . .
C41 C39 C40 108.2(5) . .
C41 C39 C42 107.6(4) . .
C40 C39 C42 111.0(5) . .
C41 C39 C37 108.5(3) . .
C40 C39 C37 110.8(3) . .
C42 C39 C37 110.5(4) . .
C39 C40 H36 109.5 . .
C39 C40 H37 109.5 . .
H36 C40 H37 109.5 . .
C39 C40 H38 109.5 . .
H36 C40 H38 109.5 . .
H37 C40 H38 109.5 . .
C39 C41 H39 109.5 . .
C39 C41 H40 109.5 . .
H39 C41 H40 109.5 . .
C39 C41 H41 109.5 . .
H39 C41 H41 109.5 . .
H40 C41 H41 109.5 . .
C39 C42 H42 109.5 . .
C39 C42 H43 109.5 . .
H42 C42 H43 109.5 . .
C39 C42 H44 109.5 . .
H42 C42 H44 109.5 . .
H43 C42 H44 109.5 . .
O7 S1 C44 109.8(5) . .
O7 S1 C43 100.2(4) . .
C44 S1 C43 101.4(4) . .
S1 C43 H45 109.5 . .
S1 C43 H46 109.5 . .
H45 C43 H46 109.5 . .
S1 C43 H47 109.5 . .
H45 C43 H47 109.5 . .
H46 C43 H47 109.5 . .
S1 C44 H48 109.5 . .
S1 C44 H49 109.5 . .
H48 C44 H49 109.5 . .
S1 C44 H50 109.5 . .
H48 C44 H50 109.5 . .
H49 C44 H50 109.5 . .
O8 S2 C46 116.0(11) . .
O8 S2 C45 90.3(10) . .
C46 S2 C45 95.6(10) . .
S2 C45 H51 109.5 . .
S2 C45 H52 109.5 . .
H51 C45 H52 109.5 . .
S2 C45 H53 109.5 . .
H51 C45 H53 109.5 . .
H52 C45 H53 109.5 . .
S2 C46 H54 109.5 . .
S2 C46 H55 109.5 . .
H54 C46 H55 109.5 . .
S2 C46 H56 109.5 . .
H54 C46 H56 109.5 . .
H55 C46 H56 109.5 . .
O9 S3 C48 108.5(17) . .
O9 S3 C47 100.7(16) . .
C48 S3 C47 100.2(16) . .
S3 C47 H57 109.5 . .
S3 C47 H58 109.5 . .
H57 C47 H58 109.5 . .
S3 C47 H59 109.5 . .
H57 C47 H59 109.5 . .
H58 C47 H59 109.5 . .
S3 C48 H60 109.5 . .
S3 C48 H61 109.5 . .
H60 C48 H61 109.5 . .
S3 C48 H62 109.5 . .
H60 C48 H62 109.5 . .
H61 C48 H62 109.5 . .
O10 S4 C50 109.1(8) . .
O10 S4 C49 102.8(8) . .
C50 S4 C49 98.2(8) . .
S4 C49 H63 109.5 . .
S4 C49 H64 109.5 . .
H63 C49 H64 109.5 . .
S4 C49 H65 109.5 . .
H63 C49 H65 109.5 . .
H64 C49 H65 109.5 . .
S4 C50 H66 109.5 . .
S4 C50 H67 109.5 . .
H66 C50 H67 109.5 . .
S4 C50 H68 109.5 . .
H66 C50 H68 109.5 . .
H67 C50 H68 109.5 . .
O11 S5 C52 99.0(12) . .
O11 S5 C51 105.0(13) . .
C52 S5 C51 100.4(14) . .
S5 C51 H69 109.5 . .
S5 C51 H70 109.5 . .
H69 C51 H70 109.5 . .
S5 C51 H71 109.5 . .
H69 C51 H71 109.5 . .
H70 C51 H71 109.5 . .
S5 C52 H72 109.5 . .
S5 C52 H73 109.5 . .
H72 C52 H73 109.5 . .
S5 C52 H74 109.5 . .
H72 C52 H74 109.5 . .
H73 C52 H74 109.5 . .
O12 S6 C54 103.6(19) . .
O12 S6 C53 100.9(18) . .
C54 S6 C53 102.0(18) . .
S6 C53 H75 109.5 . .
S6 C53 H76 109.5 . .
H75 C53 H76 109.5 . .
S6 C53 H77 109.5 . .
H75 C53 H77 109.5 . .
H76 C53 H77 109.5 . .
S6 C54 H78 109.5 . .
S6 C54 H79 109.5 . .
H78 C54 H79 109.5 . .
S6 C54 H80 109.5 . .
H78 C54 H80 109.5 . .
H79 C54 H80 109.5 . .
O13 S7 C56 104.4(10) . .
O13 S7 C55 103.2(11) . .
C56 S7 C55 100.7(13) . .
S7 C55 H81 109.5 . .
S7 C55 H82 109.5 . .
H81 C55 H82 109.5 . .
S7 C55 H83 109.5 . .
H81 C55 H83 109.5 . .
H82 C55 H83 109.5 . .
S7 C56 H84 109.5 . .
S7 C56 H85 109.5 . .
H84 C56 H85 109.5 . .
S7 C56 H86 109.5 . .
H84 C56 H86 109.5 . .
H85 C56 H86 109.5 . .
O14 S8 C58 107(2) . .
O14 S8 C57 99.5(19) . .
C58 S8 C57 102.2(19) . .
S8 C57 H87 109.5 . .
S8 C57 H88 109.5 . .
H87 C57 H88 109.5 . .
S8 C57 H89 109.5 . .
H87 C57 H89 109.5 . .
H88 C57 H89 109.5 . .
S8 C58 H90 109.5 . .
S8 C58 H91 109.5 . .
H90 C58 H91 109.5 . .
S8 C58 H92 109.5 . .
H90 C58 H92 109.5 . .
H91 C58 H92 109.5 . .
O15 S9 C60 106.4(10) . .
O15 S9 C59 104.6(10) . .
C60 S9 C59 100.9(10) . .
S9 C59 H93 109.5 . .
S9 C59 H94 109.5 . .
H93 C59 H94 109.5 . .
S9 C59 H95 109.5 . .
H93 C59 H95 109.5 . .
H94 C59 H95 109.5 . .
S9 C60 H96 109.5 . .
S9 C60 H97 109.5 . .
H96 C60 H97 109.5 . .
S9 C60 H98 109.5 . .
H96 C60 H98 109.5 . .
H97 C60 H98 109.5 . .
O16 S10 C62 108(2) . .
O16 S10 C61 100.1(18) . .
C62 S10 C61 102.0(19) . .
S10 C61 H99 109.5 . .
S10 C61 H100 109.5 . .
H99 C61 H100 109.5 . .
S10 C61 H101 109.5 . .
H99 C61 H101 109.5 . .
H100 C61 H101 109.5 . .
S10 C62 H102 109.5 . .
S10 C62 H103 109.5 . .
H102 C62 H103 109.5 . .
S10 C62 H104 109.5 . .
H102 C62 H104 109.5 . .
H103 C62 H104 109.5 . .
O17 S11 C64 103.7(16) . .
O17 S11 C63 104.6(15) . .
C64 S11 C63 102.3(17) . .
S11 C63 H105 109.5 . .
S11 C63 H106 109.5 . .
H105 C63 H106 109.5 . .
S11 C63 H107 109.5 . .
H105 C63 H107 109.5 . .
H106 C63 H107 109.5 . .
S11 C64 H108 109.5 . .
S11 C64 H109 109.5 . .
H108 C64 H109 109.5 . .
S11 C64 H110 109.5 . .
H108 C64 H110 109.5 . .
H109 C64 H110 109.5 . .
O18 S12 C66 108.0(8) . .
O18 S12 C65 106.7(9) . .
C66 S12 C65 112.2(11) . .
S12 C65 H111 109.5 . .
S12 C65 H112 109.5 . .
H111 C65 H112 109.5 . .
S12 C65 H113 109.5 . .
H111 C65 H113 109.5 . .
H112 C65 H113 109.5 . .
S12 C66 H114 109.5 . .
S12 C66 H115 109.5 . .
H114 C66 H115 109.5 . .
S12 C66 H116 109.5 . .
H114 C66 H116 109.5 . .
H115 C66 H116 109.5 . .
O19 S13 C68 117.5(13) . .
O19 S13 C67 107.6(12) . .
C68 S13 C67 109.2(12) . .
S13 C67 H117 109.5 . .
S13 C67 H118 109.5 . .
H117 C67 H118 109.5 . .
S13 C67 H119 109.5 . .
H117 C67 H119 109.5 . .
H118 C67 H119 109.5 . .
S13 C68 H120 109.5 . .
S13 C68 H121 109.5 . .
H120 C68 H121 109.5 . .
S13 C68 H122 109.5 . .
H120 C68 H122 109.5 . .
H121 C68 H122 109.5 . .
O20 S14 C70 105.9(18) . .
O20 S14 C69 103.9(19) . .
C70 S14 C69 99.6(16) . .
S14 C69 H123 109.5 . .
S14 C69 H124 109.5 . .
H123 C69 H124 109.5 . .
S14 C69 H125 109.5 . .
H123 C69 H125 109.5 . .
H124 C69 H125 109.5 . .
S14 C70 H126 109.5 . .
S14 C70 H127 109.5 . .
H126 C70 H127 109.5 . .
S14 C70 H128 109.5 . .
H126 C70 H128 109.5 . .
H127 C70 H128 109.5 . .
O21 S15 C72 106.6(19) . .
O21 S15 C71 100.3(17) . .
C72 S15 C71 102.9(17) . .
S15 C71 H129 109.5 . .
S15 C71 H130 109.5 . .
H129 C71 H130 109.5 . .
S15 C71 H131 109.5 . .
H129 C71 H131 109.5 . .
H130 C71 H131 109.5 . .
S15 C72 H132 109.5 . .
S15 C72 H133 109.5 . .
H132 C72 H133 109.5 . .
S15 C72 H134 109.5 . .
H132 C72 H134 109.5 . .
H133 C72 H134 109.5 . .
H135 O22 H136 105(3) . .
H137 O23 H138 98(3) . .

loop_
_geom_bond_atom_site_label_1
_geom_bond_atom_site_label_2
_geom_bond_distance
_geom_bond_site_symmetry_2
C1 C2 1.387(5) 2_665
C1 C2 1.395(5) .
C1 C5 1.498(6) .
C2 C1 1.387(6) 3_565
C2 H1 0.9500 .
C3 C4 1.393(5) .
C3 C4 1.400(5) 3_565
C3 C35 1.489(5) .
C4 C3 1.400(5) 2_665
C4 H2 0.9500 .
C5 C10 1.395(6) .
C5 C6 1.406(6) .
C6 O1 1.351(5) .
C6 C7 1.395(6) .
C7 C8 1.411(6) .
C7 C15 1.451(6) .
C8 C9 1.382(6) .
C8 H3 0.9500 .
C9 C10 1.408(6) .
C9 C11 1.531(6) .
C10 H4 0.9500 .
O1 H5 0.8400 .
C11 C14 1.527(6) .
C11 C13 1.531(7) .
C11 C12 1.540(8) .
C12 H6 0.9800 .
C12 H7 0.9800 .
C12 H8 0.9800 .
C13 H9 0.9800 .
C13 H10 0.9800 .
C13 H11 0.9800 .
C14 H12 0.9800 .
C14 H13 0.9800 .
C14 H14 0.9800 .
C15 N1 1.294(5) .
C15 H15 0.9500 .
N1 C16 1.411(5) .
C16 C21 1.387(5) .
C16 C17 1.404(10) .
C17 C18 1.367(11) .
C17 H16 0.9500 .
C18 O2 1.381(10) .
C18 C19 1.387(11) .
C19 O3 1.371(11) .
C19 C20 1.381(11) .
C20 C21 1.395(11) .
C20 H17 0.9500 .
C21 N2 1.420(5) .
O2 C22 1.431(12) .
C22 H18 0.9800 .
C22 H19 0.9800 .
C22 H20 0.9800 .
O3 C23 1.442(13) .
C23 H21 0.9800 .
C23 H22 0.9800 .
C23 H23 0.9800 .
C25 C26 1.367(11) .
C25 H24 0.9500 .
C26 O4 1.380(10) .
C26 C27 1.389(11) .
C27 O5 1.372(10) .
C27 C28 1.387(11) .
C28 H25 0.9500 .
O4 C30 1.428(12) .
C30 H26 0.9800 .
C30 H27 0.9800 .
C30 H28 0.9800 .
O5 C31 1.461(12) .
C31 H29 0.9800 .
C31 H30 0.9800 .
C31 H31 0.9800 .
N2 C32 1.290(4) .
C32 C33 1.444(5) .
C32 H32 0.9500 .
C33 C34 1.404(5) .
C33 C38 1.406(5) .
C34 O6 1.355(4) .
C34 C35 1.405(5) .
C35 C36 1.396(5) .
C36 C37 1.401(5) .
C36 H33 0.9500 .
C37 C38 1.384(5) .
C37 C39 1.535(5) .
C38 H34 0.9500 .
O6 H35 0.8400 .
C39 C41 1.503(6) .
C39 C40 1.529(7) .
C39 C42 1.530(7) .
C40 H36 0.9800 .
C40 H37 0.9800 .
C40 H38 0.9800 .
C41 H39 0.9800 .
C41 H40 0.9800 .
C41 H41 0.9800 .
C42 H42 0.9800 .
C42 H43 0.9800 .
C42 H44 0.9800 .
S1 O7 1.555(5) .
S1 C44 1.687(7) .
S1 C43 1.760(6) .
C43 H45 0.9800 .
C43 H46 0.9800 .
C43 H47 0.9800 .
C44 H48 0.9800 .
C44 H49 0.9800 .
C44 H50 0.9800 .
S2 O8 1.529(13) .
S2 C46 1.687(14) .
S2 C45 1.876(15) .
C45 H51 0.9800 .
C45 H52 0.9800 .
C45 H53 0.9800 .
C46 H54 0.9800 .
C46 H55 0.9800 .
C46 H56 0.9800 .
S3 O9 1.506(16) .
S3 C48 1.695(17) .
S3 C47 1.787(17) .
C47 H57 0.9800 .
C47 H58 0.9800 .
C47 H59 0.9800 .
C48 H60 0.9800 .
C48 H61 0.9800 .
C48 H62 0.9800 .
S4 O10 1.481(10) .
S4 C50 1.735(12) .
S4 C49 1.799(12) .
C49 H63 0.9800 .
C49 H64 0.9800 .
C49 H65 0.9800 .
C50 H66 0.9800 .
C50 H67 0.9800 .
C50 H68 0.9800 .
S5 O11 1.530(13) .
S5 C52 1.715(15) .
S5 C51 1.788(17) .
C51 H69 0.9800 .
C51 H70 0.9800 .
C51 H71 0.9800 .
C52 H72 0.9800 .
C52 H73 0.9800 .
C52 H74 0.9800 .
S6 O12 1.509(16) .
S6 C54 1.716(17) .
S6 C53 1.783(18) .
C53 H75 0.9800 .
C53 H76 0.9800 .
C53 H77 0.9800 .
C54 H78 0.9800 .
C54 H79 0.9800 .
C54 H80 0.9800 .
S7 O13 1.503(11) .
S7 C56 1.714(15) .
S7 C55 1.769(15) .
C55 H81 0.9800 .
C55 H82 0.9800 .
C55 H83 0.9800 .
C56 H84 0.9800 .
C56 H85 0.9800 .
C56 H86 0.9800 .
S8 O14 1.514(17) .
S8 C58 1.694(18) .
S8 C57 1.793(18) .
C57 H87 0.9800 .
C57 H88 0.9800 .
C57 H89 0.9800 .
C58 H90 0.9800 .
C58 H91 0.9800 .
C58 H92 0.9800 .
S9 O15 1.481(12) .
S9 C60 1.710(13) .
S9 C59 1.800(13) .
C59 H93 0.9800 .
C59 H94 0.9800 .
C59 H95 0.9800 .
C60 H96 0.9800 .
C60 H97 0.9800 .
C60 H98 0.9800 .
S10 O16 1.490(17) .
S10 C62 1.707(18) .
S10 C61 1.801(18) .
C61 H99 0.9800 .
C61 H100 0.9800 .
C61 H101 0.9800 .
C62 H102 0.9800 .
C62 H103 0.9800 .
C62 H104 0.9800 .
S11 O17 1.501(16) .
S11 C64 1.694(17) .
S11 C63 1.784(17) .
C63 H105 0.9800 .
C63 H106 0.9800 .
C63 H107 0.9800 .
C64 H108 0.9800 .
C64 H109 0.9800 .
C64 H110 0.9800 .
S12 O18 1.467(9) .
S12 C66 1.695(13) .
S12 C65 1.707(14) .
C65 H111 0.9800 .
C65 H112 0.9800 .
C65 H113 0.9800 .
C66 H114 0.9800 .
C66 H115 0.9800 .
C66 H116 0.9800 .
S13 O19 1.522(12) .
S13 C68 1.651(12) .
S13 C67 1.722(12) .
C67 H117 0.9800 .
C67 H118 0.9800 .
C67 H119 0.9800 .
C68 H120 0.9800 .
C68 H121 0.9800 .
C68 H122 0.9800 .
S14 O20 1.495(16) .
S14 C70 1.727(17) .
S14 C69 1.787(17) .
C69 H123 0.9800 .
C69 H124 0.9800 .
C69 H125 0.9800 .
C70 H126 0.9800 .
C70 H127 0.9800 .
C70 H128 0.9800 .
S15 O21 1.520(16) .
S15 C72 1.692(17) .
S15 C71 1.800(17) .
C71 H129 0.9800 .
C71 H130 0.9800 .
C71 H131 0.9800 .
C72 H132 0.9800 .
C72 H133 0.9800 .
C72 H134 0.9800 .
O22 H135 0.843(17) .
O22 H136 0.79(2) .
O23 H137 0.871(19) .
O23 H138 0.85(2) .

loop_
_geom_torsion_atom_site_label_1
_geom_torsion_atom_site_label_2
_geom_torsion_atom_site_label_3
_geom_torsion_atom_site_label_4
_geom_torsion
_geom_torsion_site_symmetry_1
_geom_torsion_site_symmetry_4
C2 C1 C2 C1 0.6(8) 2_665 3_565
C5 C1 C2 C1 179.1(3) . 3_565
C4 C3 C4 C3 -0.2(6) 3_565 2_665
C35 C3 C4 C3 -178.7(2) . 2_665
C2 C1 C5 C10 37.9(6) 2_665 .
C2 C1 C5 C10 -140.5(4) . .
C2 C1 C5 C6 -141.1(4) 2_665 .
C2 C1 C5 C6 40.4(6) . .
C10 C5 C6 O1 -176.9(4) . .
C1 C5 C6 O1 2.2(6) . .
C10 C5 C6 C7 2.8(6) . .
C1 C5 C6 C7 -178.1(4) . .
O1 C6 C7 C8 176.5(4) . .
C5 C6 C7 C8 -3.3(6) . .
O1 C6 C7 C15 -3.5(6) . .
C5 C6 C7 C15 176.8(4) . .
C6 C7 C8 C9 1.0(6) . .
C15 C7 C8 C9 -179.1(4) . .
C7 C8 C9 C10 1.6(6) . .
C7 C8 C9 C11 -179.2(4) . .
C6 C5 C10 C9 -0.1(6) . .
C1 C5 C10 C9 -179.2(4) . .
C8 C9 C10 C5 -2.1(6) . .
C11 C9 C10 C5 178.7(4) . .
C8 C9 C11 C14 2.8(7) . .
C10 C9 C11 C14 -177.9(4) . .
C8 C9 C11 C13 -117.4(5) . .
C10 C9 C11 C13 61.8(6) . .
C8 C9 C11 C12 122.7(5) . .
C10 C9 C11 C12 -58.1(5) . .
C6 C7 C15 N1 1.3(6) . .
C8 C7 C15 N1 -178.6(4) . .
C7 C15 N1 C16 -176.3(4) . .
C15 N1 C16 C21 -152.6(4) . .
C15 N1 C16 C17 27.2(7) . .
C21 C16 C17 C18 2.8(11) . .
N1 C16 C17 C18 -177.0(7) . .
C16 C17 C18 O2 -177.2(10) . .
C16 C17 C18 C19 -0.2(13) . .
C17 C18 C19 O3 178.3(10) . .
O2 C18 C19 O3 -4.4(15) . .
C17 C18 C19 C20 0.0(17) . .
O2 C18 C19 C20 177.2(11) . .
O3 C19 C20 C21 179.5(11) . .
C18 C19 C20 C21 -2.3(19) . .
C17 C16 C21 C20 -5.2(10) . .
N1 C16 C21 C20 174.6(8) . .
C17 C16 C21 N2 -177.2(6) . .
N1 C16 C21 N2 2.6(5) . .
C19 C20 C21 C16 5.0(16) . .
C19 C20 C21 N2 177.0(9) . .
C17 C18 O2 C22 -14.9(16) . .
C19 C18 O2 C22 168.0(11) . .
C20 C19 O3 C23 -1(2) . .
C18 C19 O3 C23 -179.3(13) . .
C25 C26 C27 O5 -179.7(9) . .
O4 C26 C27 O5 0.4(14) . .
C25 C26 C27 C28 0.9(15) . .
O4 C26 C27 C28 -178.9(10) . .
C25 C26 O4 C30 4.6(16) . .
C27 C26 O4 C30 -175.6(11) . .
C28 C27 O5 C31 -15.9(17) . .
C26 C27 O5 C31 164.8(11) . .
C16 C21 N2 C32 -150.0(3) . .
C20 C21 N2 C32 38.0(8) . .
C21 N2 C32 C33 -173.3(3) . .
N2 C32 C33 C34 0.5(5) . .
N2 C32 C33 C38 179.6(3) . .
C38 C33 C34 O6 176.7(3) . .
C32 C33 C34 O6 -4.2(5) . .
C38 C33 C34 C35 -1.4(5) . .
C32 C33 C34 C35 177.6(3) . .
O6 C34 C35 C36 -178.4(3) . .
C33 C34 C35 C36 -0.3(5) . .
O6 C34 C35 C3 -2.0(5) . .
C33 C34 C35 C3 176.1(3) . .
C4 C3 C35 C36 -142.3(3) . .
C4 C3 C35 C36 39.3(4) 3_565 .
C4 C3 C35 C34 41.4(5) . .
C4 C3 C35 C34 -137.1(3) 3_565 .
C34 C35 C36 C37 1.9(5) . .
C3 C35 C36 C37 -174.6(3) . .
C35 C36 C37 C38 -1.7(5) . .
C35 C36 C37 C39 179.1(3) . .
C36 C37 C38 C33 -0.1(5) . .
C39 C37 C38 C33 179.1(3) . .
C34 C33 C38 C37 1.6(5) . .
C32 C33 C38 C37 -177.5(3) . .
C38 C37 C39 C41 -103.8(4) . .
C36 C37 C39 C41 75.3(5) . .
C38 C37 C39 C40 14.8(6) . .
C36 C37 C39 C40 -166.1(5) . .
C38 C37 C39 C42 138.4(4) . .
C36 C37 C39 C42 -42.5(5) . .
